data_4023685
loop_
_publ_author_name
'Jarrod W. Johnson'
'Darryl P. Evanoff'
'Marc E. Savard'
'Gerald Lange'
'Timothy R. Ramadhar'
'Abdeljalil Assoud'
'Nicholas J. Taylor'
'Gary I. Dmitrienko'

_publ_section_title
;
 Cyclobutanone Mimics of Penicillins: Effects of Substitution
 on Conformation and Hemiketal Stability
;
_journal_name_full 'Journal of Organic Chemistry'
_journal_page_first 6970
_journal_page_last 6982
_journal_paper_doi 10.1021/jo801274m
_journal_volume 73
_journal_year 2008
_chemical_formula_sum 'C7 H6 Cl2 O3 S'
_chemical_formula_weight 241.08
_chemical_name_systematic
; 
 ? 
;
_space_group_IT_number 2
_symmetry_cell_setting triclinic
_symmetry_space_group_name_Hall '-P 1'
_symmetry_space_group_name_H-M 'P -1'
_atom_sites_solution_hydrogens geom
_atom_sites_solution_primary direct
_atom_sites_solution_secondary difmap
_audit_creation_method SHELXL-97
_cell_angle_alpha 73.8750(10)
_cell_angle_beta 77.5700(10)
_cell_angle_gamma 71.4820(10)
_cell_formula_units_Z 2
_cell_length_a 6.0993(3)
_cell_length_b 8.1188(4)
_cell_length_c 10.5373(5)
_cell_measurement_temperature 180(2)
_cell_volume 470.67(4)
_computing_structure_refinement 'SHELXL-97 (Sheldrick, 1997)'
_computing_structure_solution 'SHELXS-97 (Sheldrick, 1990)'
_diffrn_ambient_temperature 180(2)
_diffrn_measured_fraction_theta_full 0.996
_diffrn_measured_fraction_theta_max 0.996
_diffrn_radiation_monochromator graphite
_diffrn_radiation_source 'fine-focus sealed tube'
_diffrn_radiation_type MoK\a
_diffrn_radiation_wavelength 0.71073
_diffrn_reflns_av_R_equivalents 0.0341
_diffrn_reflns_av_sigmaI/netI 0.0299
_diffrn_reflns_limit_h_max 8
_diffrn_reflns_limit_h_min -8
_diffrn_reflns_limit_k_max 11
_diffrn_reflns_limit_k_min -11
_diffrn_reflns_limit_l_max 14
_diffrn_reflns_limit_l_min -14
_diffrn_reflns_number 5854
_diffrn_reflns_theta_full 29.99
_diffrn_reflns_theta_max 29.99
_diffrn_reflns_theta_min 2.03
_exptl_absorpt_coefficient_mu 0.879
_exptl_absorpt_correction_T_max 0.888
_exptl_absorpt_correction_T_min 0.671
_exptl_absorpt_correction_type integration
_exptl_absorpt_process_details 'Face-indexed analytical'
_exptl_crystal_colour Colourless
_exptl_crystal_density_diffrn 1.701
_exptl_crystal_density_method 'not measured'
_exptl_crystal_description 'Tabular prism'
_exptl_crystal_F_000 244
_exptl_crystal_size_max 0.44
_exptl_crystal_size_mid 0.30
_exptl_crystal_size_min 0.15
_refine_diff_density_max 0.320
_refine_diff_density_min -0.460
_refine_diff_density_rms 0.068
_refine_ls_extinction_coef 0.070(6)
_refine_ls_extinction_expression Fc^*^=kFc[1+0.001xFc^2^\l^3^/sin(2\q)]^-1/4^
_refine_ls_extinction_method SHELXL
_refine_ls_goodness_of_fit_ref 1.062
_refine_ls_hydrogen_treatment mixed
_refine_ls_matrix_type full
_refine_ls_number_parameters 123
_refine_ls_number_reflns 2745
_refine_ls_number_restraints 0
_refine_ls_restrained_S_all 1.062
_refine_ls_R_factor_all 0.0325
_refine_ls_R_factor_gt 0.0299
_refine_ls_shift/su_max 0.000
_refine_ls_shift/su_mean 0.000
_refine_ls_structure_factor_coef Fsqd
_refine_ls_weighting_details 'calc w=1/[\s^2^(Fo^2^)+(0.0399P)^2^+0.1085P] where P=(Fo^2^+2Fc^2^)/3'
_refine_ls_weighting_scheme calc
_refine_ls_wR_factor_gt 0.0784
_refine_ls_wR_factor_ref 0.0800
_reflns_number_gt 2494
_reflns_number_total 2745
_reflns_threshold_expression >2sigma(I)
_cod_data_source_file jo801274m_si_002.cif
_cod_data_source_block gd1361m
_cod_depositor_comments
;
The following automatic conversions were performed:
'_exptl_absorpt_correction_type' value 'Integration' changed to
'integration' according to
'/home/saulius/struct/CIF-dictionaries/cif_core.dic' dictionary named
'cif_core.dic' version 2.4.1 from 2010-06-29.

Automatic conversion script
Id: cif_fix_enum 1527 2010-12-29 10:47:43Z saulius 
;
_cod_database_code 4023685

loop_
_symmetry_equiv_pos_as_xyz
'x, y, z'
'-x, -y, -z'

loop_
_atom_site_label
_atom_site_type_symbol
_atom_site_fract_x
_atom_site_fract_y
_atom_site_fract_z
_atom_site_U_iso_or_equiv
_atom_site_adp_type
_atom_site_occupancy
_atom_site_symmetry_multiplicity
_atom_site_calc_flag
_atom_site_refinement_flags
_atom_site_disorder_assembly
_atom_site_disorder_group
C1 C 0.3786(2) 0.40613(15) 0.18664(11) 0.0270(2) Uani 1 1 d . . .
H1 H 0.5054 0.3616 0.1164 0.032 Uiso 1 1 calc R . .
S2 S 0.11752(6) 0.54895(4) 0.12080(3) 0.03572(10) Uani 1 1 d . . .
C3 C 0.0558(2) 0.68932(17) 0.23817(14) 0.0326(2) Uani 1 1 d . . .
H3X H -0.0429 0.8099 0.2027 0.039 Uiso 1 1 calc R . .
H3Y H -0.0259 0.6370 0.3244 0.039 Uiso 1 1 calc R . .
C4 C 0.2941(2) 0.69798(15) 0.25554(11) 0.0260(2) Uani 1 1 d . . .
H4 H 0.2791 0.7370 0.3398 0.031 Uiso 1 1 calc R . .
C5 C 0.45484(19) 0.50902(14) 0.26763(11) 0.0246(2) Uani 1 1 d . . .
H5 H 0.6247 0.5031 0.2472 0.030 Uiso 1 1 calc R . .
C6 C 0.3918(2) 0.37720(15) 0.39537(12) 0.0267(2) Uani 1 1 d . . .
C7 C 0.3527(2) 0.25753(15) 0.31627(12) 0.0276(2) Uani 1 1 d . . .
C8 C 0.3875(2) 0.82727(15) 0.13899(12) 0.0263(2) Uani 1 1 d . . .
O9 O 0.58680(16) 0.79121(12) 0.08158(10) 0.0349(2) Uani 1 1 d . . .
O10 O 0.23309(17) 0.98164(13) 0.10926(11) 0.0388(2) Uani 1 1 d . . .
O11 O 0.3613(2) 0.37229(14) 0.51159(9) 0.0407(2) Uani 1 1 d . . .
Cl12 Cl 0.59228(6) 0.06468(4) 0.31583(4) 0.04591(12) Uani 1 1 d . . .
Cl13 Cl 0.08828(6) 0.19960(5) 0.36873(4) 0.04204(11) Uani 1 1 d . . .
H10 H 0.296(4) 1.044(3) 0.050(2) 0.056(6) Uiso 1 1 d . . .

loop_
_atom_site_aniso_label
_atom_site_aniso_U_11
_atom_site_aniso_U_22
_atom_site_aniso_U_33
_atom_site_aniso_U_23
_atom_site_aniso_U_13
_atom_site_aniso_U_12
C1 0.0282(5) 0.0268(5) 0.0250(5) -0.0070(4) -0.0019(4) -0.0064(4)
S2 0.03918(18) 0.03564(17) 0.03672(18) -0.00351(13) -0.01887(13) -0.01135(13)
C3 0.0229(5) 0.0323(6) 0.0385(6) -0.0068(5) -0.0010(4) -0.0052(4)
C4 0.0284(5) 0.0248(5) 0.0246(5) -0.0052(4) -0.0041(4) -0.0070(4)
C5 0.0239(5) 0.0250(5) 0.0241(5) -0.0011(4) -0.0048(4) -0.0086(4)
C6 0.0270(5) 0.0261(5) 0.0271(5) -0.0024(4) -0.0048(4) -0.0098(4)
C7 0.0263(5) 0.0241(5) 0.0322(6) -0.0061(4) -0.0029(4) -0.0076(4)
C8 0.0288(5) 0.0231(5) 0.0278(5) -0.0036(4) -0.0085(4) -0.0071(4)
O9 0.0285(4) 0.0260(4) 0.0414(5) 0.0038(3) -0.0039(4) -0.0059(3)
O10 0.0323(5) 0.0259(4) 0.0458(6) 0.0031(4) -0.0027(4) -0.0024(4)
O11 0.0577(6) 0.0440(5) 0.0252(4) -0.0031(4) -0.0037(4) -0.0260(5)
Cl12 0.04173(19) 0.02958(17) 0.0574(2) -0.00964(14) -0.00850(15) 0.00347(13)
Cl13 0.03630(18) 0.04261(19) 0.0513(2) -0.00557(14) -0.00427(14) -0.02203(14)

loop_
_atom_type_symbol
_atom_type_description
_atom_type_scat_dispersion_real
_atom_type_scat_dispersion_imag
_atom_type_scat_source
C C 0.0033 0.0016 'International Tables Vol C Tables 4.2.6.8 and 6.1.1.4'
H H 0.0000 0.0000 'International Tables Vol C Tables 4.2.6.8 and 6.1.1.4'
O O 0.0106 0.0060 'International Tables Vol C Tables 4.2.6.8 and 6.1.1.4'
S S 0.1246 0.1234 'International Tables Vol C Tables 4.2.6.8 and 6.1.1.4'
Cl Cl 0.1484 0.1585 'International Tables Vol C Tables 4.2.6.8 and 6.1.1.4'

loop_
_geom_angle_atom_site_label_1
_geom_angle_atom_site_label_2
_geom_angle_atom_site_label_3
_geom_angle
_geom_angle_site_symmetry_1
_geom_angle_site_symmetry_3
_geom_angle_publ_flag
C5 C1 C7 89.94(8) . . ?
C5 C1 S2 107.88(7) . . ?
C7 C1 S2 117.86(8) . . ?
C1 S2 C3 92.80(6) . . ?
C4 C3 S2 105.32(8) . . ?
C8 C4 C5 111.40(9) . . ?
C8 C4 C3 111.30(10) . . ?
C5 C4 C3 106.38(9) . . ?
C4 C5 C6 114.10(9) . . ?
C4 C5 C1 110.22(9) . . ?
C6 C5 C1 88.53(8) . . ?
O11 C6 C5 135.39(11) . . ?
O11 C6 C7 132.02(11) . . ?
C5 C6 C7 92.28(9) . . ?
C6 C7 C1 88.09(8) . . ?
C6 C7 Cl13 114.78(8) . . ?
C1 C7 Cl13 119.67(8) . . ?
C6 C7 Cl12 110.28(8) . . ?
C1 C7 Cl12 111.28(8) . . ?
Cl13 C7 Cl12 110.80(6) . . ?
O9 C8 O10 124.12(11) . . ?
O9 C8 C4 123.09(10) . . ?
O10 C8 C4 112.78(10) . . ?

loop_
_geom_bond_atom_site_label_1
_geom_bond_atom_site_label_2
_geom_bond_distance
_geom_bond_site_symmetry_2
_geom_bond_publ_flag
C1 C5 1.5670(15) . ?
C1 C7 1.5682(16) . ?
C1 S2 1.7939(12) . ?
S2 C3 1.8111(14) . ?
C3 C4 1.5291(17) . ?
C4 C8 1.5156(15) . ?
C4 C5 1.5233(16) . ?
C5 C6 1.5309(15) . ?
C6 O11 1.1898(15) . ?
C6 C7 1.5421(16) . ?
C7 Cl13 1.7553(12) . ?
C7 Cl12 1.7705(12) . ?
C8 O9 1.2186(15) . ?
C8 O10 1.3096(14) . ?
